data_2230391
loop_
_publ_author_name
'Ngan, Ngui Khiong'
'Wong, Richard Chee Seng'
'Lo, Kong Mun'
'Ng, Seik Weng'

_publ_section_title
;
 Aqua[<i>N</i>'-(3-ethoxy-2-oxidobenzyl-\k<i>O</i>)furan-1-carbohydrazidato-\k^2^<i>N</i>',<i>O</i>]dioxidomolybdenum(VI)--4,4'-bipyridine
 (2/1)
;
_journal_coeditor_code JH2290
_journal_issue 6
_journal_name_full 'Acta Crystallographica Section E'
_journal_page_first m748
_journal_paper_doi 10.1107/S1600536811017260
_journal_volume 67
_journal_year 2011
_chemical_formula_iupac '[Mo (C14 H12 N2 O4) O2 (H2 O)], 0.5C10 H8 N2'
_chemical_formula_moiety 'C14 H14 Mo N2 O7, 0.5C10 H8 N2'
_chemical_formula_sum 'C19 H18 Mo N3 O7'
_chemical_formula_weight 496.30
_chemical_name_systematic
;
Aqua[<i>N</i>'-(3-ethoxy-2-oxidobenzyl-\k<i>O</i>)furan-1-carbohydrazidato-
\k^2^<i>N</i>',<i>O</i>]dioxidomolybdenum(VI)--4,4'-bipyridine (2/1)
;
_space_group_IT_number 2
_symmetry_cell_setting triclinic
_symmetry_space_group_name_Hall '-P 1'
_symmetry_space_group_name_H-M 'P -1'
_atom_sites_solution_hydrogens geom
_atom_sites_solution_primary direct
_atom_sites_solution_secondary difmap
_audit_creation_method SHELXL-97
_cell_angle_alpha 78.7841(5)
_cell_angle_beta 78.4605(5)
_cell_angle_gamma 69.5728(5)
_cell_formula_units_Z 2
_cell_length_a 7.92370(10)
_cell_length_b 10.18690(10)
_cell_length_c 13.3215(2)
_cell_measurement_reflns_used 8273
_cell_measurement_temperature 100(2)
_cell_measurement_theta_max 28.23
_cell_measurement_theta_min 2.49
_cell_volume 978.15(2)
_computing_cell_refinement 'SAINT (Bruker, 2009)'
_computing_data_collection 'APEX2 (Bruker, 2009)'
_computing_data_reduction 'SAINT (Bruker, 2009)'
_computing_molecular_graphics 'X-SEED (Barbour, 2001)'
_computing_publication_material 'publCIF (Westrip, 2010)'
_computing_structure_refinement 'SHELXL97 (Sheldrick, 2008)'
_computing_structure_solution 'SHELXS97 (Sheldrick, 2008)'
_diffrn_ambient_temperature 100(2)
_diffrn_measured_fraction_theta_full 0.987
_diffrn_measured_fraction_theta_max 0.987
_diffrn_measurement_device_type 'Bruker SMART APEX'
_diffrn_measurement_method \w
_diffrn_radiation_monochromator graphite
_diffrn_radiation_source 'fine-focus sealed tube'
_diffrn_radiation_type MoK\a
_diffrn_radiation_wavelength 0.71073
_diffrn_reflns_av_R_equivalents 0.0188
_diffrn_reflns_av_sigmaI/netI 0.0232
_diffrn_reflns_limit_h_max 10
_diffrn_reflns_limit_h_min -10
_diffrn_reflns_limit_k_max 13
_diffrn_reflns_limit_k_min -13
_diffrn_reflns_limit_l_max 17
_diffrn_reflns_limit_l_min -17
_diffrn_reflns_number 9175
_diffrn_reflns_theta_full 27.50
_diffrn_reflns_theta_max 27.50
_diffrn_reflns_theta_min 2.15
_diffrn_standards_decay_% 0
_diffrn_standards_interval_count 0
_diffrn_standards_interval_time 0
_diffrn_standards_number 0
_exptl_absorpt_coefficient_mu 0.719
_exptl_absorpt_correction_T_max 0.7457
_exptl_absorpt_correction_T_min 0.6488
_exptl_absorpt_correction_type multi-scan
_exptl_absorpt_process_details '(SADABS; Sheldrick, 1996)'
_exptl_crystal_colour Orange
_exptl_crystal_density_diffrn 1.685
_exptl_crystal_density_method 'not measured'
_exptl_crystal_description Block
_exptl_crystal_F_000 502
_exptl_crystal_size_max 0.2
_exptl_crystal_size_mid 0.2
_exptl_crystal_size_min 0.2
_refine_diff_density_max 0.729
_refine_diff_density_min -0.722
_refine_ls_extinction_method none
_refine_ls_goodness_of_fit_ref 0.981
_refine_ls_hydrogen_treatment mixed
_refine_ls_matrix_type full
_refine_ls_number_parameters 275
_refine_ls_number_reflns 4445
_refine_ls_number_restraints 24
_refine_ls_restrained_S_all 1.084
_refine_ls_R_factor_all 0.0272
_refine_ls_R_factor_gt 0.0261
_refine_ls_shift/su_max 0.001
_refine_ls_shift/su_mean 0.001
_refine_ls_structure_factor_coef Fsqd
_refine_ls_weighting_details 'calc w=1/[\s^2^(Fo^2^)+(0.0474P)^2^+1.0897P] where P=(Fo^2^+2Fc^2^)/3'
_refine_ls_weighting_scheme calc
_refine_ls_wR_factor_gt 0.0739
_refine_ls_wR_factor_ref 0.0756
_reflns_number_gt 4266
_reflns_number_total 4445
_reflns_threshold_expression I>2\s(I)
_cod_data_source_file jh2290.cif
_cod_data_source_block I
_cod_database_code 2230391
_cod_database_fobs_code 2230391

loop_
_symmetry_equiv_pos_as_xyz
'x, y, z'
'-x, -y, -z'

loop_
_atom_site_type_symbol
_atom_site_label
_atom_site_fract_x
_atom_site_fract_y
_atom_site_fract_z
_atom_site_U_iso_or_equiv
_atom_site_adp_type
_atom_site_calc_flag
_atom_site_refinement_flags
_atom_site_occupancy
_atom_site_symmetry_multiplicity
_atom_site_disorder_assembly
_atom_site_disorder_group
Mo Mo1 0.74598(2) 0.304217(17) 0.170071(12) 0.01695(7) Uani d . 1 1 . .
O O1 1.1355(2) 0.30269(16) -0.20486(13) 0.0246(3) Uani d . 1 1 . .
O O2 0.9252(2) 0.21432(15) 0.05147(12) 0.0195(3) Uani d . 1 1 . .
O O3 0.6036(2) 0.46573(17) 0.23935(12) 0.0218(3) Uani d . 1 1 . .
O O4 0.3337(2) 0.5786(2) 0.37565(13) 0.0304(4) Uani d . 1 1 . .
O O5 0.8232(2) 0.17630(17) 0.26946(12) 0.0224(3) Uani d . 1 1 . .
O O6 0.5697(2) 0.26804(17) 0.13977(12) 0.0223(3) Uani d . 1 1 . .
O O1W 0.9855(2) 0.36664(17) 0.18299(12) 0.0210(3) Uani d D 1 1 . .
H H11 1.047(3) 0.327(3) 0.2310(16) 0.028(8) Uiso d D 1 1 . .
H H12 1.017(4) 0.435(2) 0.150(2) 0.043(9) Uiso d D 1 1 . .
N N1 0.8802(2) 0.43227(18) -0.05053(13) 0.0173(3) Uani d . 1 1 . .
N N2 0.7547(2) 0.47579(18) 0.03625(13) 0.0163(3) Uani d . 1 1 . .
N N3 1.1836(3) 0.2227(2) 0.33511(17) 0.0305(5) Uani d D 1 1 . .
C C1 1.2652(3) 0.2079(3) -0.26360(19) 0.0270(5) Uani d . 1 1 . .
H H1 1.3224 0.2325 -0.3310 0.032 Uiso calc R 1 1 . .
C C2 1.3007(3) 0.0757(3) -0.2131(2) 0.0275(5) Uani d . 1 1 . .
H H2 1.3847 -0.0080 -0.2377 0.033 Uiso calc R 1 1 . .
C C3 1.1882(3) 0.0854(2) -0.11569(18) 0.0229(4) Uani d . 1 1 . .
H H3 1.1818 0.0099 -0.0622 0.027 Uiso calc R 1 1 . .
C C4 1.0916(3) 0.2245(2) -0.11444(16) 0.0193(4) Uani d . 1 1 . .
C C5 0.9575(3) 0.2954(2) -0.03452(16) 0.0176(4) Uani d . 1 1 . .
C C6 0.6621(3) 0.6087(2) 0.02969(16) 0.0179(4) Uani d . 1 1 . .
H H6 0.6873 0.6688 -0.0314 0.022 Uiso calc R 1 1 . .
C C7 0.5219(3) 0.6710(2) 0.11060(16) 0.0197(4) Uani d . 1 1 . .
C C8 0.4088(3) 0.8115(2) 0.08794(18) 0.0240(4) Uani d . 1 1 . .
H H8 0.4312 0.8640 0.0224 0.029 Uiso calc R 1 1 . .
C C9 0.2662(3) 0.8737(3) 0.1600(2) 0.0297(5) Uani d . 1 1 . .
H H9 0.1900 0.9680 0.1436 0.036 Uiso calc R 1 1 . .
C C10 0.2339(3) 0.7978(3) 0.25712(19) 0.0304(5) Uani d . 1 1 . .
H H10 0.1334 0.8398 0.3059 0.036 Uiso calc R 1 1 . .
C C11 0.3482(3) 0.6612(3) 0.28256(18) 0.0252(5) Uani d . 1 1 . .
C C12 0.4943(3) 0.5964(2) 0.20924(16) 0.0207(4) Uani d . 1 1 . .
C C13 0.1903(3) 0.6364(3) 0.45495(19) 0.0340(6) Uani d . 1 1 . .
H H13A 0.0704 0.6616 0.4318 0.041 Uiso calc R 1 1 . .
H H13B 0.2028 0.7225 0.4722 0.041 Uiso calc R 1 1 . .
C C14 0.2070(4) 0.5235(4) 0.5478(2) 0.0386(6) Uani d . 1 1 . .
H H14A 0.1101 0.5580 0.6041 0.058 Uiso calc R 1 1 . .
H H14B 0.3257 0.5005 0.5703 0.058 Uiso calc R 1 1 . .
H H14C 0.1960 0.4385 0.5293 0.058 Uiso calc R 1 1 . .
C C15 1.2028(5) 0.0903(4) 0.3618(3) 0.0214(8) Uiso d PD 0.50 1 A -1
H H15 1.1241 0.0543 0.3384 0.026 Uiso calc PR 0.50 1 A -1
C C16 1.3288(5) -0.0028(4) 0.4216(3) 0.0206(8) Uiso d PD 0.50 1 A -1
H H16 1.3433 -0.1009 0.4325 0.025 Uiso calc PR 0.50 1 A -1
C C15' 1.1327(6) 0.1138(4) 0.4102(3) 0.0199(8) Uiso d PD 0.50 1 A -2
H H15' 1.0185 0.1015 0.4124 0.024 Uiso calc PR 0.50 1 A -2
C C16' 1.2513(5) 0.0266(4) 0.4794(3) 0.0208(8) Uiso d PD 0.50 1 A -2
H H16' 1.2182 -0.0413 0.5320 0.025 Uiso calc PR 0.50 1 A -2
C C17 1.4335(4) 0.0471(2) 0.4655(2) 0.0340(6) Uani d D 1 1 . .
C C18 1.4347(8) 0.1850(6) 0.4256(5) 0.0223(19) Uiso d PD 0.50 1 A -1
H H18 1.5229 0.2190 0.4409 0.027 Uiso calc PR 0.50 1 A -1
C C19 1.3061(8) 0.2709(7) 0.3637(4) 0.0284(19) Uiso d PD 0.50 1 A -1
H H19 1.3025 0.3660 0.3403 0.034 Uiso calc PR 0.50 1 A -1
C C18' 1.4505(8) 0.1689(6) 0.4113(5) 0.0148(14) Uiso d PD 0.50 1 A -2
H H18' 1.5499 0.1977 0.4166 0.018 Uiso calc PR 0.50 1 A -2
C C19' 1.3228(6) 0.2528(5) 0.3477(4) 0.0116(11) Uiso d PD 0.50 1 A -2
H H19' 1.3389 0.3383 0.3109 0.014 Uiso calc PR 0.50 1 A -2

loop_
_atom_site_aniso_label
_atom_site_aniso_U_11
_atom_site_aniso_U_22
_atom_site_aniso_U_33
_atom_site_aniso_U_12
_atom_site_aniso_U_13
_atom_site_aniso_U_23
Mo1 0.01730(11) 0.01891(11) 0.01575(11) -0.00872(7) -0.00505(7) 0.00321(7)
O1 0.0285(8) 0.0188(7) 0.0251(8) -0.0096(6) 0.0024(6) -0.0023(6)
O2 0.0230(7) 0.0158(7) 0.0197(7) -0.0081(6) -0.0036(6) 0.0017(5)
O3 0.0227(7) 0.0251(8) 0.0170(7) -0.0075(6) -0.0037(6) -0.0008(6)
O4 0.0255(8) 0.0428(10) 0.0201(8) -0.0114(8) 0.0031(6) -0.0039(7)
O5 0.0226(7) 0.0246(8) 0.0220(7) -0.0124(6) -0.0085(6) 0.0068(6)
O6 0.0212(7) 0.0279(8) 0.0204(7) -0.0117(6) -0.0057(6) 0.0007(6)
O1W 0.0224(8) 0.0227(8) 0.0212(7) -0.0133(6) -0.0097(6) 0.0074(6)
N1 0.0178(8) 0.0179(8) 0.0163(8) -0.0066(7) -0.0023(6) -0.0013(6)
N2 0.0162(8) 0.0193(8) 0.0140(8) -0.0062(7) -0.0041(6) -0.0011(6)
N3 0.0383(12) 0.0186(9) 0.0381(12) -0.0039(8) -0.0241(9) -0.0027(8)
C1 0.0269(11) 0.0288(11) 0.0255(11) -0.0111(9) 0.0035(9) -0.0081(9)
C2 0.0260(11) 0.0220(11) 0.0355(13) -0.0066(9) -0.0012(9) -0.0116(9)
C3 0.0216(10) 0.0179(10) 0.0285(11) -0.0063(8) -0.0049(8) -0.0006(8)
C4 0.0196(9) 0.0186(10) 0.0217(10) -0.0087(8) -0.0045(8) -0.0010(8)
C5 0.0177(9) 0.0182(9) 0.0192(9) -0.0082(8) -0.0062(7) 0.0002(7)
C6 0.0191(9) 0.0193(9) 0.0165(9) -0.0071(8) -0.0065(7) 0.0006(7)
C7 0.0183(9) 0.0222(10) 0.0198(10) -0.0054(8) -0.0063(8) -0.0046(8)
C8 0.0235(11) 0.0244(11) 0.0223(10) -0.0030(9) -0.0078(8) -0.0036(8)
C9 0.0230(11) 0.0308(12) 0.0308(12) 0.0022(9) -0.0088(9) -0.0091(10)
C10 0.0195(10) 0.0425(14) 0.0272(12) -0.0035(10) -0.0025(9) -0.0133(10)
C11 0.0204(10) 0.0371(13) 0.0209(10) -0.0115(9) -0.0031(8) -0.0061(9)
C12 0.0185(10) 0.0252(10) 0.0203(10) -0.0077(8) -0.0053(8) -0.0039(8)
C13 0.0256(12) 0.0534(16) 0.0240(11) -0.0151(11) 0.0054(9) -0.0122(11)
C14 0.0331(14) 0.0623(19) 0.0219(12) -0.0197(13) 0.0026(10) -0.0080(12)
C17 0.0435(15) 0.0168(10) 0.0499(16) -0.0094(10) -0.0341(13) 0.0040(10)

loop_
_atom_type_symbol
_atom_type_description
_atom_type_scat_dispersion_real
_atom_type_scat_dispersion_imag
_atom_type_scat_source
C C 0.0033 0.0016 'International Tables Vol C Tables 4.2.6.8 and 6.1.1.4'
H H 0.0000 0.0000 'International Tables Vol C Tables 4.2.6.8 and 6.1.1.4'
N N 0.0061 0.0033 'International Tables Vol C Tables 4.2.6.8 and 6.1.1.4'
O O 0.0106 0.0060 'International Tables Vol C Tables 4.2.6.8 and 6.1.1.4'
Mo Mo -1.6832 0.6857 'International Tables Vol C Tables 4.2.6.8 and 6.1.1.4'

loop_
_geom_angle_atom_site_label_1
_geom_angle_atom_site_label_2
_geom_angle_atom_site_label_3
_geom_angle_site_symmetry_1
_geom_angle_site_symmetry_3
_geom_angle
_geom_angle_publ_flag
O6 Mo1 O5 . . 105.24(7) ?
O6 Mo1 O3 . . 97.40(7) ?
O5 Mo1 O3 . . 103.06(7) ?
O6 Mo1 O2 . . 93.86(7) ?
O5 Mo1 O2 . . 98.70(7) ?
O3 Mo1 O2 . . 151.84(6) ?
O6 Mo1 O1W . . 170.71(7) ?
O5 Mo1 O1W . . 82.87(6) ?
O3 Mo1 O1W . . 84.91(6) ?
O2 Mo1 O1W . . 80.25(6) ?
O6 Mo1 N2 . . 95.98(7) ?
O5 Mo1 N2 . . 157.48(7) ?
O3 Mo1 N2 . . 81.20(6) ?
O2 Mo1 N2 . . 71.99(6) ?
O1W Mo1 N2 . . 75.43(6) ?
C4 O1 C1 . . 105.58(18) ?
C5 O2 Mo1 . . 118.96(13) ?
C12 O3 Mo1 . . 134.52(14) ?
C11 O4 C13 . . 118.0(2) ?
Mo1 O1W H11 . . 120.4(18) ?
Mo1 O1W H12 . . 128.8(19) ?
H11 O1W H12 . . 110.1(17) ?
C5 N1 N2 . . 109.13(17) ?
C6 N2 N1 . . 115.97(17) ?
C6 N2 Mo1 . . 128.78(14) ?
N1 N2 Mo1 . . 115.24(12) ?
C15 N3 C19 . . 116.8(4) ?
C19' N3 C15' . . 117.2(3) ?
C2 C1 O1 . . 110.9(2) ?
C2 C1 H1 . . 124.5 ?
O1 C1 H1 . . 124.5 ?
C1 C2 C3 . . 106.6(2) ?
C1 C2 H2 . . 126.7 ?
C3 C2 H2 . . 126.7 ?
C4 C3 C2 . . 106.1(2) ?
C4 C3 H3 . . 126.9 ?
C2 C3 H3 . . 126.9 ?
C3 C4 O1 . . 110.83(19) ?
C3 C4 C5 . . 130.1(2) ?
O1 C4 C5 . . 119.02(18) ?
N1 C5 O2 . . 124.54(19) ?
N1 C5 C4 . . 119.62(19) ?
O2 C5 C4 . . 115.83(18) ?
N2 C6 C7 . . 123.35(19) ?
N2 C6 H6 . . 118.3 ?
C7 C6 H6 . . 118.3 ?
C12 C7 C8 . . 119.5(2) ?
C12 C7 C6 . . 122.4(2) ?
C8 C7 C6 . . 118.11(19) ?
C9 C8 C7 . . 120.7(2) ?
C9 C8 H8 . . 119.7 ?
C7 C8 H8 . . 119.7 ?
C8 C9 C10 . . 120.0(2) ?
C8 C9 H9 . . 120.0 ?
C10 C9 H9 . . 120.0 ?
C11 C10 C9 . . 120.2(2) ?
C11 C10 H10 . . 119.9 ?
C9 C10 H10 . . 119.9 ?
O4 C11 C10 . . 125.6(2) ?
O4 C11 C12 . . 114.2(2) ?
C10 C11 C12 . . 120.2(2) ?
O3 C12 C7 . . 123.18(19) ?
O3 C12 C11 . . 117.5(2) ?
C7 C12 C11 . . 119.3(2) ?
O4 C13 C14 . . 106.5(2) ?
O4 C13 H13A . . 110.4 ?
C14 C13 H13A . . 110.4 ?
O4 C13 H13B . . 110.4 ?
C14 C13 H13B . . 110.4 ?
H13A C13 H13B . . 108.6 ?
C13 C14 H14A . . 109.5 ?
C13 C14 H14B . . 109.5 ?
H14A C14 H14B . . 109.5 ?
C13 C14 H14C . . 109.5 ?
H14A C14 H14C . . 109.5 ?
H14B C14 H14C . . 109.5 ?
N3 C15 C16 . . 124.9(4) ?
N3 C15 H15 . . 117.5 ?
C16 C15 H15 . . 117.5 ?
C17 C16 C15 . . 119.5(4) ?
C17 C16 H16 . . 120.2 ?
C15 C16 H16 . . 120.2 ?
C16' C15' N3 . . 120.4(4) ?
C16' C15' H15' . . 119.8 ?
N3 C15' H15' . . 119.8 ?
C15' C16' C17 . . 116.0(3) ?
C15' C16' H16' . . 122.0 ?
C17 C16' H16' . . 122.0 ?
C16 C17 C18 . . 115.8(3) ?
C18' C17 C17 . 2_856 122.4(3) ?
C16 C17 C17 . 2_856 122.2(3) ?
C18 C17 C17 . 2_856 120.9(3) ?
C18' C17 C16' . . 117.6(3) ?
C17 C17 C16' 2_856 . 117.9(3) ?
C19 C18 C17 . . 119.3(5) ?
C19 C18 H18 . . 120.4 ?
C17 C18 H18 . . 120.4 ?
N3 C19 C18 . . 121.9(6) ?
N3 C19 H19 . . 119.1 ?
C18 C19 H19 . . 119.1 ?
C17 C18' C19' . . 120.1(4) ?
C17 C18' H18' . . 119.9 ?
C19' C18' H18' . . 119.9 ?
N3 C19' C18' . . 124.6(4) ?
N3 C19' H19' . . 117.7 ?
C18' C19' H19' . . 117.7 ?

loop_
_geom_bond_atom_site_label_1
_geom_bond_atom_site_label_2
_geom_bond_site_symmetry_2
_geom_bond_distance
_geom_bond_publ_flag
Mo1 O6 . 1.7007(15) ?
Mo1 O5 . 1.7093(15) ?
Mo1 O3 . 1.9262(16) ?
Mo1 O2 . 2.0270(15) ?
Mo1 O1W . 2.2479(15) ?
Mo1 N2 . 2.2495(17) ?
O1 C4 . 1.364(3) ?
O1 C1 . 1.371(3) ?
O2 C5 . 1.313(2) ?
O3 C12 . 1.345(3) ?
O4 C11 . 1.365(3) ?
O4 C13 . 1.431(3) ?
O1W H11 . 0.833(10) ?
O1W H12 . 0.837(11) ?
N1 C5 . 1.305(3) ?
N1 N2 . 1.398(2) ?
N2 C6 . 1.291(3) ?
N3 C15 . 1.288(4) ?
N3 C19' . 1.291(5) ?
N3 C19 . 1.371(6) ?
N3 C15' . 1.454(4) ?
C1 C2 . 1.344(4) ?
C1 H1 . 0.9500 ?
C2 C3 . 1.419(3) ?
C2 H2 . 0.9500 ?
C3 C4 . 1.356(3) ?
C3 H3 . 0.9500 ?
C4 C5 . 1.448(3) ?
C6 C7 . 1.447(3) ?
C6 H6 . 0.9500 ?
C7 C12 . 1.402(3) ?
C7 C8 . 1.410(3) ?
C8 C9 . 1.379(3) ?
C8 H8 . 0.9500 ?
C9 C10 . 1.398(4) ?
C9 H9 . 0.9500 ?
C10 C11 . 1.389(4) ?
C10 H10 . 0.9500 ?
C11 C12 . 1.413(3) ?
C13 C14 . 1.509(4) ?
C13 H13A . 0.9900 ?
C13 H13B . 0.9900 ?
C14 H14A . 0.9800 ?
C14 H14B . 0.9800 ?
C14 H14C . 0.9800 ?
C15 C16 . 1.377(5) ?
C15 H15 . 0.9500 ?
C16 C17 . 1.376(4) ?
C16 H16 . 0.9500 ?
C15' C16' . 1.403(5) ?
C15' H15' . 0.9500 ?
C16' C17 . 1.500(5) ?
C16' H16' . 0.9500 ?
C17 C18' . 1.345(5) ?
C17 C18 . 1.405(6) ?
C17 C17 2_856 1.487(4) ?
C18 C19 . 1.386(7) ?
C18 H18 . 0.9500 ?
C19 H19 . 0.9500 ?
C18' C19' . 1.389(6) ?
C18' H18' . 0.9500 ?
C19' H19' . 0.9500 ?

loop_
_geom_hbond_atom_site_label_D
_geom_hbond_atom_site_label_H
_geom_hbond_atom_site_label_A
_geom_hbond_site_symmetry_A
_geom_hbond_distance_DH
_geom_hbond_distance_HA
_geom_hbond_distance_DA
_geom_hbond_angle_DHA
_geom_hbond_publ_flag
O1w H11 N3 . 0.830(10) 1.860(10) 2.689(3) 174(3) yes
O1w H12 N1 2_765 0.840(10) 1.970(10) 2.794(2) 167(3) yes

loop_
_geom_torsion_atom_site_label_1
_geom_torsion_atom_site_label_2
_geom_torsion_atom_site_label_3
_geom_torsion_atom_site_label_4
_geom_torsion_site_symmetry_1
_geom_torsion_site_symmetry_2
_geom_torsion_site_symmetry_3
_geom_torsion_site_symmetry_4
_geom_torsion
_geom_torsion_publ_flag
O6 Mo1 O2 C5 . . . . 97.28(15) ?
O5 Mo1 O2 C5 . . . . -156.65(15) ?
O3 Mo1 O2 C5 . . . . -16.3(2) ?
O1W Mo1 O2 C5 . . . . -75.49(14) ?
N2 Mo1 O2 C5 . . . . 2.25(14) ?
O6 Mo1 O3 C12 . . . . -66.0(2) ?
O5 Mo1 O3 C12 . . . . -173.64(19) ?
O2 Mo1 O3 C12 . . . . 46.7(3) ?
O1W Mo1 O3 C12 . . . . 104.91(19) ?
N2 Mo1 O3 C12 . . . . 28.90(19) ?
C5 N1 N2 C6 . . . . -177.34(18) ?
C5 N1 N2 Mo1 . . . . 3.9(2) ?
O6 Mo1 N2 C6 . . . . 85.90(18) ?
O5 Mo1 N2 C6 . . . . -113.6(2) ?
O3 Mo1 N2 C6 . . . . -10.70(18) ?
O2 Mo1 N2 C6 . . . . 178.02(19) ?
O1W Mo1 N2 C6 . . . . -97.69(18) ?
O6 Mo1 N2 N1 . . . . -95.50(14) ?
O5 Mo1 N2 N1 . . . . 65.0(2) ?
O3 Mo1 N2 N1 . . . . 167.90(14) ?
O2 Mo1 N2 N1 . . . . -3.38(12) ?
O1W Mo1 N2 N1 . . . . 80.91(13) ?
C4 O1 C1 C2 . . . . 0.5(3) ?
O1 C1 C2 C3 . . . . -0.4(3) ?
C1 C2 C3 C4 . . . . 0.1(3) ?
C2 C3 C4 O1 . . . . 0.2(3) ?
C2 C3 C4 C5 . . . . -179.5(2) ?
C1 O1 C4 C3 . . . . -0.4(2) ?
C1 O1 C4 C5 . . . . 179.28(19) ?
N2 N1 C5 O2 . . . . -2.2(3) ?
N2 N1 C5 C4 . . . . 179.02(17) ?
Mo1 O2 C5 N1 . . . . -0.9(3) ?
Mo1 O2 C5 C4 . . . . 177.96(13) ?
C3 C4 C5 N1 . . . . -179.8(2) ?
O1 C4 C5 N1 . . . . 0.6(3) ?
C3 C4 C5 O2 . . . . 1.3(3) ?
O1 C4 C5 O2 . . . . -178.33(18) ?
N1 N2 C6 C7 . . . . 177.65(18) ?
Mo1 N2 C6 C7 . . . . -3.8(3) ?
N2 C6 C7 C12 . . . . 10.2(3) ?
N2 C6 C7 C8 . . . . -169.2(2) ?
C12 C7 C8 C9 . . . . -3.2(3) ?
C6 C7 C8 C9 . . . . 176.2(2) ?
C7 C8 C9 C10 . . . . 0.8(4) ?
C8 C9 C10 C11 . . . . 1.9(4) ?
C13 O4 C11 C10 . . . . -0.6(3) ?
C13 O4 C11 C12 . . . . 179.4(2) ?
C9 C10 C11 O4 . . . . 177.9(2) ?
C9 C10 C11 C12 . . . . -2.1(4) ?
Mo1 O3 C12 C7 . . . . -32.0(3) ?
Mo1 O3 C12 C11 . . . . 149.69(17) ?
C8 C7 C12 O3 . . . . -175.3(2) ?
C6 C7 C12 O3 . . . . 5.3(3) ?
C8 C7 C12 C11 . . . . 3.0(3) ?
C6 C7 C12 C11 . . . . -176.4(2) ?
O4 C11 C12 O3 . . . . -2.0(3) ?
C10 C11 C12 O3 . . . . 178.0(2) ?
O4 C11 C12 C7 . . . . 179.61(19) ?
C10 C11 C12 C7 . . . . -0.3(3) ?
C11 O4 C13 C14 . . . . 180.0(2) ?
C19' N3 C15 C16 . . . . 16.4(3) ?
C19 N3 C15 C16 . . . . 4.2(3) ?
C15' N3 C15 C16 . . . . -89.7(5) ?
N3 C15 C16 C17 . . . . 6.3(3) ?
C15 N3 C15' C16' . . . . 76.3(5) ?
C19' N3 C15' C16' . . . . -12.7(5) ?
C19 N3 C15' C16' . . . . -25.7(5) ?
N3 C15' C16' C17 . . . . -4.0(5) ?
C15 C16 C17 C18' . . . . -25.2(4) ?
C15 C16 C17 C18 . . . . -14.9(4) ?
C15 C16 C17 C17 . . . 2_856 177.4(3) ?
C15 C16 C17 C16' . . . . 82.9(4) ?
C15' C16' C17 C18' . . . . 18.8(6) ?
C15' C16' C17 C16 . . . . -70.2(4) ?
C15' C16' C17 C18 . . . . 30.1(5) ?
C15' C16' C17 C17 . . . 2_856 -177.6(3) ?
C18' C17 C18 C19 . . . . 80(2) ?
C16 C17 C18 C19 . . . . 13.7(6) ?
C17 C17 C18 C19 2_856 . . . -178.5(5) ?
C16' C17 C18 C19 . . . . -27.0(6) ?
C15 N3 C19 C18 . . . . -5.3(6) ?
C19' N3 C19 C18 . . . . -76(2) ?
C15' N3 C19 C18 . . . . 30.5(6) ?
C17 C18 C19 N3 . . . . -3.8(7) ?
C16 C17 C18' C19' . . . . 22.4(7) ?
C18 C17 C18' C19' . . . . -95(2) ?
C17 C17 C18' C19' 2_856 . . . 179.8(5) ?
C16' C17 C18' C19' . . . . -17.4(7) ?
C15 N3 C19' C18' . . . . -19.5(7) ?
C19 N3 C19' C18' . . . . 95(2) ?
C15' N3 C19' C18' . . . . 15.7(7) ?
C17 C18' C19' N3 . . . . -0.3(9) ?
